data_4068371
loop_
_publ_author_name
'Rankin, Matthew A.'
'MacLean, Darren F.'
'McDonald, Robert'
'Ferguson, Michael J.'
'Lumsden, Michael D.'
'Stradiotto, Mark'

_publ_section_title
;
 Probing the Dynamics and Reactivity of a Stereochemically Nonrigid
 Cp*Ru(H)(\k2-P,Carbene) Complex
;
_journal_issue 1
_journal_name_full Organometallics
_journal_page_first 74
_journal_paper_doi 10.1021/om800761c
_journal_volume 28
_journal_year 2009
_chemical_formula_moiety 'C36 H53 B N P Ru'
_chemical_formula_sum 'C36 H53 B N P Ru'
_chemical_formula_weight 642.64
_chemical_name_systematic
;

 ?

;
_space_group_IT_number 14
_symmetry_cell_setting monoclinic
_symmetry_space_group_name_Hall '-P 2yn'
_symmetry_space_group_name_H-M 'P 1 21/n 1'
_atom_sites_solution_hydrogens geom
_atom_sites_solution_primary direct
_atom_sites_solution_secondary difmap
_audit_creation_method SHELXL-97
_cell_angle_alpha 90.00
_cell_angle_beta 97.8006(10)
_cell_angle_gamma 90.00
_cell_formula_units_Z 4
_cell_length_a 13.7723(9)
_cell_length_b 15.3271(11)
_cell_length_c 15.9948(11)
_cell_measurement_reflns_used 5653
_cell_measurement_temperature 193(2)
_cell_measurement_theta_max 26.92
_cell_measurement_theta_min 2.26
_cell_volume 3345.1(4)
_computing_cell_refinement 'Bruker SAINT (Bruker, 1997)'
_computing_data_collection 'Bruker SMART (Bruker, 1997)'
_computing_data_reduction 'Bruker SAINT (Bruker, 1997)'
_computing_molecular_graphics 'Bruker SHELXTL (Bruker, 1997)'
_computing_publication_material 'Bruker SHELXTL (Bruker, 1997)'
_computing_structure_refinement 'SHELXL-97 (Sheldrick, 1997)'
_computing_structure_solution 'DIRDIF-96 (Beurskens et al., 1996)'
_diffrn_ambient_temperature 193(2)
_diffrn_detector_area_resol_mean 8.192
_diffrn_measured_fraction_theta_full 0.995
_diffrn_measured_fraction_theta_max 0.995
_diffrn_measurement_device_type 'Bruker PLATFORM diffractometer/SMART 1000 CCD area detector'
_diffrn_measurement_method '\w scans'
_diffrn_radiation_monochromator graphite
_diffrn_radiation_source 'fine-focus sealed tube'
_diffrn_radiation_type MoK\a
_diffrn_radiation_wavelength 0.71073
_diffrn_reflns_av_R_equivalents 0.0293
_diffrn_reflns_av_sigmaI/netI 0.0235
_diffrn_reflns_limit_h_max 17
_diffrn_reflns_limit_h_min -17
_diffrn_reflns_limit_k_max 19
_diffrn_reflns_limit_k_min -19
_diffrn_reflns_limit_l_max 20
_diffrn_reflns_limit_l_min -20
_diffrn_reflns_number 28881
_diffrn_reflns_theta_full 27.47
_diffrn_reflns_theta_max 27.47
_diffrn_reflns_theta_min 1.83
_diffrn_standards_decay_% 0
_diffrn_standards_interval_time 0
_diffrn_standards_number 0
_exptl_absorpt_coefficient_mu 0.541
_exptl_absorpt_correction_T_max 0.9580
_exptl_absorpt_correction_T_min 0.7662
_exptl_absorpt_correction_type multi-scan
_exptl_absorpt_process_details 'SADABS (Sheldrick, 1996)'
_exptl_crystal_colour orange
_exptl_crystal_density_diffrn 1.276
_exptl_crystal_density_method 'not measured'
_exptl_crystal_description plate
_exptl_crystal_F_000 1360
_exptl_crystal_size_max 0.52
_exptl_crystal_size_mid 0.39
_exptl_crystal_size_min 0.08
_refine_diff_density_max 0.616
_refine_diff_density_min -0.201
_refine_diff_density_rms 0.070
_refine_ls_extinction_method none
_refine_ls_goodness_of_fit_ref 1.066
_refine_ls_hydrogen_treatment mixed
_refine_ls_matrix_type full
_refine_ls_number_parameters 377
_refine_ls_number_reflns 7631
_refine_ls_number_restraints 0
_refine_ls_restrained_S_all 1.066
_refine_ls_R_factor_all 0.0364
_refine_ls_R_factor_gt 0.0287
_refine_ls_shift/su_max 0.002
_refine_ls_shift/su_mean 0.000
_refine_ls_structure_factor_coef Fsqd
_refine_ls_weighting_details 'calc w=1/[\s^2^(Fo^2^)+(0.0386P)^2^+1.2388P] where P=(Fo^2^+2Fc^2^)/3'
_refine_ls_weighting_scheme calc
_refine_ls_wR_factor_gt 0.0704
_refine_ls_wR_factor_ref 0.0746
_reflns_number_gt 6530
_reflns_number_total 7631
_reflns_threshold_expression I>2\s(I)
_cod_data_source_file om800761c_si_001.cif
_cod_data_source_block dal0815
_cod_depositor_comments
;
The following automatic conversions were performed:

'_symmetry_cell_setting' value 'Monoclinic' changed to 'monoclinic'
according to /home/saulius/struct/CIF-dictionaries/cif_core.dic
dictionary named 'cif_core.dic' version 2.4.2 from 2011-04-26.

Automatic conversion script
Id: cif_fix_values 1715 2011-07-08 13:25:40Z adriana 
;
_cod_original_sg_symbol_H-M 'P 21/n'
_cod_database_code 4068371

loop_
_symmetry_equiv_pos_as_xyz
'x, y, z'
'-x+1/2, y+1/2, -z+1/2'
'-x, -y, -z'
'x-1/2, -y-1/2, z-1/2'

loop_
_atom_site_label
_atom_site_type_symbol
_atom_site_fract_x
_atom_site_fract_y
_atom_site_fract_z
_atom_site_U_iso_or_equiv
_atom_site_adp_type
_atom_site_occupancy
_atom_site_symmetry_multiplicity
_atom_site_calc_flag
_atom_site_refinement_flags
Ru Ru 0.300650(10) 0.326777(9) 0.037281(8) 0.02271(5) Uani 1 1 d .
H1 H 0.2191(16) 0.2969(15) -0.0507(13) 0.035(6) Uiso 1 1 d .
H2 H 0.1521(15) 0.1965(13) -0.0891(12) 0.027(5) Uiso 1 1 d .
P P 0.17958(4) 0.29861(3) 0.12106(3) 0.02605(10) Uani 1 1 d .
N N 0.31403(11) 0.18209(10) 0.04317(9) 0.0275(3) Uani 1 1 d .
C1 C 0.20820(16) 0.04379(12) 0.06104(13) 0.0360(4) Uani 1 1 d .
H1A H 0.2010 0.0264 0.0009 0.043 Uiso 1 1 calc R
H1B H 0.2598 0.0078 0.0935 0.043 Uiso 1 1 calc R
C2 C 0.23021(14) 0.13970(12) 0.07173(10) 0.0274(4) Uani 1 1 d .
C3 C 0.16184(14) 0.18186(11) 0.10855(11) 0.0267(4) Uani 1 1 d .
C3A C 0.08561(14) 0.11811(12) 0.12468(11) 0.0305(4) Uani 1 1 d .
C4 C -0.00222(15) 0.12724(14) 0.15733(12) 0.0367(4) Uani 1 1 d .
H4 H -0.0213 0.1823 0.1769 0.044 Uiso 1 1 calc R
C5 C -0.06186(17) 0.05430(15) 0.16093(13) 0.0434(5) Uani 1 1 d .
H5 H -0.1220 0.0599 0.1833 0.052 Uiso 1 1 calc R
C6 C -0.03497(18) -0.02585(15) 0.13253(13) 0.0459(6) Uani 1 1 d .
H6 H -0.0768 -0.0748 0.1354 0.055 Uiso 1 1 calc R
C7 C 0.05274(18) -0.03574(14) 0.09974(13) 0.0433(5) Uani 1 1 d .
H7 H 0.0713 -0.0910 0.0801 0.052 Uiso 1 1 calc R
C7A C 0.11263(16) 0.03649(12) 0.09617(11) 0.0345(4) Uani 1 1 d .
C10 C 0.32310(14) 0.46472(12) 0.01232(12) 0.0316(4) Uani 1 1 d .
C11 C 0.37998(15) 0.41574(13) -0.04020(12) 0.0347(4) Uani 1 1 d .
C12 C 0.44997(14) 0.36573(13) 0.01135(12) 0.0332(4) Uani 1 1 d .
C13 C 0.43910(14) 0.38277(12) 0.09844(11) 0.0295(4) Uani 1 1 d .
C14 C 0.36236(13) 0.44558(12) 0.09844(11) 0.0284(4) Uani 1 1 d .
C15 C 0.25151(16) 0.53512(14) -0.01780(15) 0.0446(5) Uani 1 1 d .
H15A H 0.1985 0.5105 -0.0580 0.053 Uiso 1 1 calc R
H15B H 0.2850 0.5810 -0.0456 0.053 Uiso 1 1 calc R
H15C H 0.2241 0.5599 0.0304 0.053 Uiso 1 1 calc R
C16 C 0.37389(19) 0.42245(17) -0.13437(13) 0.0490(6) Uani 1 1 d .
H16A H 0.3820 0.3644 -0.1581 0.059 Uiso 1 1 calc R
H16B H 0.4258 0.4611 -0.1487 0.059 Uiso 1 1 calc R
H16C H 0.3099 0.4462 -0.1577 0.059 Uiso 1 1 calc R
C17 C 0.53049(17) 0.31344(17) -0.01997(17) 0.0494(6) Uani 1 1 d .
H17A H 0.5773 0.3531 -0.0413 0.059 Uiso 1 1 calc R
H17B H 0.5022 0.2746 -0.0655 0.059 Uiso 1 1 calc R
H17C H 0.5644 0.2787 0.0265 0.059 Uiso 1 1 calc R
C18 C 0.50940(16) 0.35311(14) 0.17241(14) 0.0397(5) Uani 1 1 d .
H18A H 0.4811 0.3636 0.2245 0.048 Uiso 1 1 calc R
H18B H 0.5709 0.3856 0.1742 0.048 Uiso 1 1 calc R
H18C H 0.5223 0.2906 0.1670 0.048 Uiso 1 1 calc R
C19 C 0.33803(16) 0.49508(13) 0.17347(13) 0.0384(5) Uani 1 1 d .
H19A H 0.3747 0.5501 0.1785 0.046 Uiso 1 1 calc R
H19B H 0.3559 0.4601 0.2245 0.046 Uiso 1 1 calc R
H19C H 0.2676 0.5075 0.1665 0.046 Uiso 1 1 calc R
C21 C 0.05370(15) 0.34353(13) 0.09964(13) 0.0345(4) Uani 1 1 d .
H21 H 0.0141 0.3171 0.1411 0.041 Uiso 1 1 calc R
C22 C 0.00544(17) 0.31965(16) 0.01155(15) 0.0467(6) Uani 1 1 d .
H22A H 0.0040 0.2560 0.0054 0.056 Uiso 1 1 calc R
H22B H 0.0428 0.3452 -0.0303 0.056 Uiso 1 1 calc R
H22C H -0.0617 0.3423 0.0028 0.056 Uiso 1 1 calc R
C23 C 0.05499(19) 0.44245(15) 0.11264(19) 0.0554(6) Uani 1 1 d .
H23A H 0.0852 0.4560 0.1702 0.067 Uiso 1 1 calc R
H23B H -0.0123 0.4648 0.1038 0.067 Uiso 1 1 calc R
H23C H 0.0929 0.4699 0.0722 0.067 Uiso 1 1 calc R
C24 C 0.20908(17) 0.31274(14) 0.23815(12) 0.0375(5) Uani 1 1 d .
H24 H 0.2276 0.3753 0.2482 0.045 Uiso 1 1 calc R
C25 C 0.1263(2) 0.2940(2) 0.29007(14) 0.0589(7) Uani 1 1 d .
H25A H 0.0690 0.3294 0.2689 0.071 Uiso 1 1 calc R
H25B H 0.1479 0.3084 0.3494 0.071 Uiso 1 1 calc R
H25C H 0.1089 0.2320 0.2853 0.071 Uiso 1 1 calc R
C26 C 0.29889(19) 0.25876(18) 0.27153(14) 0.0528(6) Uani 1 1 d .
H26A H 0.3526 0.2726 0.2393 0.063 Uiso 1 1 calc R
H26B H 0.2829 0.1966 0.2655 0.063 Uiso 1 1 calc R
H26C H 0.3189 0.2724 0.3312 0.063 Uiso 1 1 calc R
C27 C 0.31178(15) 0.16642(12) -0.05029(11) 0.0306(4) Uani 1 1 d .
H27A H 0.3016 0.1036 -0.0632 0.037 Uiso 1 1 calc R
H27B H 0.3747 0.1845 -0.0684 0.037 Uiso 1 1 calc R
C28 C 0.40538(15) 0.14559(15) 0.09053(13) 0.0394(5) Uani 1 1 d .
H28A H 0.4623 0.1743 0.0720 0.047 Uiso 1 1 calc R
H28B H 0.4084 0.0828 0.0798 0.047 Uiso 1 1 calc R
H28C H 0.4056 0.1556 0.1511 0.047 Uiso 1 1 calc R
C31 C 0.22627(14) 0.24819(12) -0.19790(11) 0.0301(4) Uani 1 1 d .
C32 C 0.17106(15) 0.31891(13) -0.23552(12) 0.0334(4) Uani 1 1 d .
C33 C 0.17640(17) 0.34439(14) -0.31889(13) 0.0404(5) Uani 1 1 d .
H33 H 0.1393 0.3933 -0.3415 0.048 Uiso 1 1 calc R
C34 C 0.23452(18) 0.29998(16) -0.36928(12) 0.0432(5) Uani 1 1 d .
C35 C 0.28375(17) 0.22813(15) -0.33508(13) 0.0416(5) Uani 1 1 d .
H35 H 0.3218 0.1954 -0.3693 0.050 Uiso 1 1 calc R
C36 C 0.28071(15) 0.20051(14) -0.25194(12) 0.0358(4) Uani 1 1 d .
C37 C 0.10101(17) 0.36758(15) -0.18836(13) 0.0421(5) Uani 1 1 d .
H37A H 0.0690 0.4139 -0.2243 0.051 Uiso 1 1 calc R
H37B H 0.1370 0.3934 -0.1373 0.051 Uiso 1 1 calc R
H37C H 0.0513 0.3272 -0.1727 0.051 Uiso 1 1 calc R
C38 C 0.2419(2) 0.32896(18) -0.45916(14) 0.0583(7) Uani 1 1 d .
H38A H 0.2390 0.2777 -0.4961 0.070 Uiso 1 1 calc R
H38B H 0.3041 0.3596 -0.4606 0.070 Uiso 1 1 calc R
H38C H 0.1874 0.3682 -0.4787 0.070 Uiso 1 1 calc R
C39 C 0.3334(2) 0.11583(16) -0.22694(14) 0.0504(6) Uani 1 1 d .
H39A H 0.2897 0.0770 -0.2007 0.060 Uiso 1 1 calc R
H39B H 0.3921 0.1280 -0.1867 0.060 Uiso 1 1 calc R
H39C H 0.3525 0.0877 -0.2772 0.060 Uiso 1 1 calc R
B B 0.22268(16) 0.22304(14) -0.09943(13) 0.0280(4) Uani 1 1 d .

loop_
_atom_site_aniso_label
_atom_site_aniso_U_11
_atom_site_aniso_U_22
_atom_site_aniso_U_33
_atom_site_aniso_U_23
_atom_site_aniso_U_13
_atom_site_aniso_U_12
Ru 0.02413(8) 0.02360(8) 0.01979(8) -0.00107(5) 0.00080(5) -0.00077(5)
P 0.0312(2) 0.0243(2) 0.0231(2) -0.00038(17) 0.00563(18) 0.00031(18)
N 0.0297(8) 0.0275(8) 0.0247(8) -0.0003(6) 0.0020(6) 0.0036(6)
C1 0.0503(12) 0.0253(9) 0.0313(10) 0.0003(7) 0.0012(9) 0.0006(8)
C2 0.0350(10) 0.0256(9) 0.0199(8) 0.0018(7) -0.0021(7) 0.0013(7)
C3 0.0317(9) 0.0262(9) 0.0213(8) 0.0031(6) 0.0000(7) -0.0013(7)
C3A 0.0378(10) 0.0302(9) 0.0218(8) 0.0057(7) -0.0018(8) -0.0046(8)
C4 0.0378(11) 0.0399(11) 0.0313(10) 0.0081(8) 0.0009(8) -0.0056(9)
C5 0.0399(12) 0.0552(14) 0.0326(10) 0.0152(10) -0.0042(9) -0.0146(10)
C6 0.0547(14) 0.0473(13) 0.0309(10) 0.0128(9) -0.0114(10) -0.0254(11)
C7 0.0656(15) 0.0314(11) 0.0290(10) 0.0043(8) -0.0073(10) -0.0123(10)
C7A 0.0488(12) 0.0300(10) 0.0221(9) 0.0057(7) -0.0047(8) -0.0051(9)
C10 0.0298(9) 0.0280(9) 0.0344(10) 0.0042(8) -0.0046(8) -0.0073(7)
C11 0.0349(10) 0.0389(11) 0.0293(9) 0.0009(8) 0.0011(8) -0.0163(8)
C12 0.0266(9) 0.0376(11) 0.0358(10) -0.0067(8) 0.0050(8) -0.0084(8)
C13 0.0266(9) 0.0305(9) 0.0295(9) -0.0032(7) -0.0033(7) -0.0029(7)
C14 0.0273(9) 0.0265(9) 0.0298(9) -0.0025(7) -0.0017(7) -0.0038(7)
C15 0.0411(12) 0.0336(11) 0.0539(13) 0.0124(9) -0.0119(10) -0.0059(9)
C16 0.0553(14) 0.0600(15) 0.0315(11) 0.0039(10) 0.0048(10) -0.0281(12)
C17 0.0332(12) 0.0615(15) 0.0559(14) -0.0162(12) 0.0146(10) -0.0073(10)
C18 0.0355(11) 0.0383(11) 0.0410(11) -0.0028(9) -0.0100(9) 0.0016(9)
C19 0.0418(11) 0.0318(10) 0.0405(11) -0.0116(8) 0.0018(9) -0.0029(9)
C21 0.0331(10) 0.0342(10) 0.0385(11) 0.0038(8) 0.0132(9) 0.0041(8)
C22 0.0375(12) 0.0606(15) 0.0412(12) 0.0058(10) 0.0023(10) 0.0119(10)
C23 0.0503(14) 0.0369(12) 0.0813(19) 0.0011(12) 0.0167(13) 0.0129(11)
C24 0.0500(13) 0.0398(11) 0.0238(9) -0.0042(8) 0.0085(9) -0.0064(9)
C25 0.0645(17) 0.0860(19) 0.0286(11) -0.0030(12) 0.0146(11) -0.0103(15)
C26 0.0600(16) 0.0675(16) 0.0281(11) 0.0025(10) -0.0045(10) -0.0023(13)
C27 0.0385(10) 0.0291(9) 0.0251(9) -0.0046(7) 0.0074(8) 0.0013(8)
C28 0.0364(11) 0.0401(11) 0.0395(11) 0.0019(9) -0.0030(9) 0.0099(9)
C31 0.0336(10) 0.0331(10) 0.0234(9) -0.0050(7) 0.0024(7) -0.0116(8)
C32 0.0381(11) 0.0350(10) 0.0255(9) -0.0024(7) -0.0017(8) -0.0112(8)
C33 0.0481(13) 0.0393(11) 0.0303(10) 0.0042(8) -0.0070(9) -0.0166(10)
C34 0.0538(14) 0.0517(13) 0.0236(9) -0.0021(9) 0.0028(9) -0.0271(11)
C35 0.0464(13) 0.0506(13) 0.0294(10) -0.0099(9) 0.0106(9) -0.0185(10)
C36 0.0400(11) 0.0402(11) 0.0275(9) -0.0085(8) 0.0059(8) -0.0116(9)
C37 0.0480(13) 0.0422(12) 0.0333(10) 0.0015(9) -0.0049(9) 0.0057(10)
C38 0.0739(18) 0.0730(18) 0.0275(11) 0.0040(11) 0.0049(11) -0.0323(14)
C39 0.0656(16) 0.0526(14) 0.0355(11) -0.0119(10) 0.0163(11) 0.0082(12)
B 0.0353(11) 0.0253(10) 0.0234(9) -0.0046(8) 0.0044(8) -0.0045(8)

loop_
_atom_type_symbol
_atom_type_description
_atom_type_scat_dispersion_real
_atom_type_scat_dispersion_imag
_atom_type_scat_source
C C 0.0033 0.0016 'International Tables Vol C Tables 4.2.6.8 and 6.1.1.4'
H H 0.0000 0.0000 'International Tables Vol C Tables 4.2.6.8 and 6.1.1.4'
B B 0.0013 0.0007 'International Tables Vol C Tables 4.2.6.8 and 6.1.1.4'
N N 0.0061 0.0033 'International Tables Vol C Tables 4.2.6.8 and 6.1.1.4'
P P 0.1023 0.0942 'International Tables Vol C Tables 4.2.6.8 and 6.1.1.4'
Ru Ru -1.2594 0.8363 'International Tables Vol C Tables 4.2.6.8 and 6.1.1.4'

loop_
_geom_angle_atom_site_label_1
_geom_angle_atom_site_label_2
_geom_angle_atom_site_label_3
_geom_angle
C10 Ru C14 38.52(7)
C10 Ru C13 64.32(7)
C14 Ru C13 38.10(7)
C10 Ru N 163.79(7)
C14 Ru N 141.88(6)
C13 Ru N 107.97(6)
C10 Ru C11 38.01(8)
C14 Ru C11 63.14(7)
C13 Ru C11 63.04(7)
N Ru C11 126.13(7)
C10 Ru C12 63.26(8)
C14 Ru C12 63.14(7)
C13 Ru C12 38.06(7)
N Ru C12 101.60(7)
C11 Ru C12 36.79(8)
C10 Ru P 114.67(6)
C14 Ru P 99.39(5)
C13 Ru P 117.69(5)
N Ru P 81.48(4)
C11 Ru P 151.90(6)
C12 Ru P 155.52(5)
P Ru H1 89.0(7)
N Ru H1 79.2(7)
C10 Ru H1 101.5(7)
C11 Ru H1 91.3(7)
C12 Ru H1 115.5(7)
C13 Ru H1 152.9(7)
C14 Ru H1 138.7(7)
C3 P C21 103.74(9)
C3 P C24 103.41(9)
C21 P C24 102.25(10)
C3 P Ru 102.52(6)
C21 P Ru 123.52(7)
C24 P Ru 118.75(7)
C2 N C28 108.99(15)
C2 N C27 109.27(14)
C28 N C27 110.28(15)
C2 N Ru 113.23(11)
C28 N Ru 117.11(13)
C27 N Ru 97.24(10)
C7A C1 C2 101.72(16)
C3 C2 N 123.91(16)
C3 C2 C1 112.16(17)
N C2 C1 123.90(16)
C2 C3 C3A 108.34(16)
C2 C3 P 115.55(14)
C3A C3 P 136.00(15)
C4 C3A C7A 119.79(18)
C4 C3A C3 132.29(18)
C7A C3A C3 107.86(17)
C3A C4 C5 118.9(2)
C6 C5 C4 121.0(2)
C5 C6 C7 120.6(2)
C7A C7 C6 118.8(2)
C7 C7A C3A 121.0(2)
C7 C7A C1 129.1(2)
C3A C7A C1 109.90(17)
C11 C10 C14 106.82(17)
C11 C10 C15 125.21(18)
C14 C10 C15 126.89(19)
C11 C10 Ru 72.69(11)
C14 C10 Ru 70.83(10)
C15 C10 Ru 130.85(14)
C12 C11 C10 109.06(16)
C12 C11 C16 124.5(2)
C10 C11 C16 126.2(2)
C12 C11 Ru 71.89(11)
C10 C11 Ru 69.31(10)
C16 C11 Ru 129.49(14)
C11 C12 C13 108.30(17)
C11 C12 C17 124.82(19)
C13 C12 C17 126.40(19)
C11 C12 Ru 71.32(11)
C13 C12 Ru 69.56(10)
C17 C12 Ru 131.06(15)
C14 C13 C12 107.16(16)
C14 C13 C18 127.19(17)
C12 C13 C18 124.58(18)
C14 C13 Ru 70.49(10)
C12 C13 Ru 72.38(10)
C18 C13 Ru 131.60(14)
C13 C14 C10 108.59(16)
C13 C14 C19 125.99(17)
C10 C14 C19 124.63(18)
C13 C14 Ru 71.41(10)
C10 C14 Ru 70.65(10)
C19 C14 Ru 131.79(14)
C22 C21 C23 111.12(19)
C22 C21 P 111.26(14)
C23 C21 P 110.47(16)
C26 C24 C25 109.74(19)
C26 C24 P 110.06(14)
C25 C24 P 116.45(16)
N C27 B 107.94(14)
C32 C31 C36 115.71(18)
C32 C31 B 120.59(17)
C36 C31 B 123.66(18)
C33 C32 C31 121.7(2)
C33 C32 C37 117.39(19)
C31 C32 C37 120.89(17)
C34 C33 C32 121.6(2)
C35 C34 C33 117.12(19)
C35 C34 C38 121.3(2)
C33 C34 C38 121.5(2)
C34 C35 C36 123.1(2)
C35 C36 C31 120.5(2)
C35 C36 C39 115.76(19)
C31 C36 C39 123.62(18)
C27 B C31 118.45(16)
C27 B H1 104.4(9)
C27 B H2 111.2(11)
C31 B H1 111.1(9)
C31 B H2 112.3(11)
H1 B H2 96.9(14)
B H1 Ru 127.2(15)

loop_
_geom_bond_atom_site_label_1
_geom_bond_atom_site_label_2
_geom_bond_distance
Ru C10 2.1815(18)
Ru C14 2.1838(18)
Ru C13 2.1961(18)
Ru N 2.2262(15)
Ru C11 2.2263(19)
Ru C12 2.2336(19)
Ru P 2.3172(5)
Ru H1 1.74(2)
P C3 1.8134(18)
P C21 1.854(2)
P C24 1.874(2)
N C2 1.451(2)
N C28 1.487(2)
N C27 1.510(2)
C1 C7A 1.504(3)
C1 C2 1.506(3)
C2 C3 1.342(3)
C3 C3A 1.482(3)
C3A C4 1.388(3)
C3A C7A 1.399(3)
C4 C5 1.393(3)
C5 C6 1.378(3)
C6 C7 1.389(3)
C7 C7A 1.386(3)
C10 C11 1.436(3)
C10 C14 1.440(3)
C10 C15 1.496(3)
C11 C12 1.407(3)
C11 C16 1.501(3)
C12 C13 1.445(3)
C12 C17 1.508(3)
C13 C14 1.430(3)
C13 C18 1.494(3)
C14 C19 1.496(3)
C21 C22 1.519(3)
C21 C23 1.530(3)
C24 C26 1.523(3)
C24 C25 1.526(3)
C27 B 1.617(3)
C31 C32 1.411(3)
C31 C36 1.421(3)
C31 B 1.629(3)
C32 C33 1.401(3)
C32 C37 1.501(3)
C33 C34 1.389(3)
C34 C35 1.368(3)
C34 C38 1.521(3)
C35 C36 1.402(3)
C36 C39 1.514(3)
B H1 1.38(2)
B H2 1.09(2)

loop_
_geom_torsion_atom_site_label_1
_geom_torsion_atom_site_label_2
_geom_torsion_atom_site_label_3
_geom_torsion_atom_site_label_4
_geom_torsion
C10 Ru P C3 167.48(8)
C14 Ru P C3 -155.33(8)
C13 Ru P C3 -119.82(8)
N Ru P C3 -13.93(7)
C11 Ru P C3 156.17(12)
C12 Ru P C3 -113.24(15)
C10 Ru P C21 51.45(10)
C14 Ru P C21 88.63(10)
C13 Ru P C21 124.14(10)
N Ru P C21 -129.97(9)
C11 Ru P C21 40.13(14)
C12 Ru P C21 130.72(15)
C10 Ru P C24 -79.38(10)
C14 Ru P C24 -42.20(9)
C13 Ru P C24 -6.68(10)
N Ru P C24 99.20(9)
C11 Ru P C24 -90.69(13)
C12 Ru P C24 -0.11(16)
C10 Ru N C2 -168.4(2)
C14 Ru N C2 110.62(13)
C13 Ru N C2 132.69(11)
C11 Ru N C2 -158.01(11)
C12 Ru N C2 171.57(11)
P Ru N C2 16.24(10)
C10 Ru N C28 63.5(3)
C14 Ru N C28 -17.52(18)
C13 Ru N C28 4.54(15)
C11 Ru N C28 73.85(15)
C12 Ru N C28 43.43(14)
P Ru N C28 -111.90(13)
C10 Ru N C27 -53.8(3)
C14 Ru N C27 -134.76(12)
C13 Ru N C27 -112.69(11)
C11 Ru N C27 -43.39(13)
C12 Ru N C27 -73.81(12)
P Ru N C27 130.86(10)
C28 N C2 C3 118.26(19)
C27 N C2 C3 -121.17(18)
Ru N C2 C3 -14.0(2)
C28 N C2 C1 -63.7(2)
C27 N C2 C1 56.9(2)
Ru N C2 C1 164.04(14)
C7A C1 C2 C3 1.4(2)
C7A C1 C2 N -176.82(15)
N C2 C3 C3A 177.07(15)
C1 C2 C3 C3A -1.2(2)
N C2 C3 P 0.2(2)
C1 C2 C3 P -178.02(13)
C21 P C3 C2 141.88(14)
C24 P C3 C2 -111.68(15)
Ru P C3 C2 12.34(15)
C21 P C3 C3A -33.8(2)
C24 P C3 C3A 72.6(2)
Ru P C3 C3A -163.37(17)
C2 C3 C3A C4 -176.6(2)
P C3 C3A C4 -0.7(3)
C2 C3 C3A C7A 0.4(2)
P C3 C3A C7A 176.31(15)
C7A C3A C4 C5 0.0(3)
C3 C3A C4 C5 176.69(18)
C3A C4 C5 C6 -0.2(3)
C4 C5 C6 C7 0.2(3)
C5 C6 C7 C7A 0.0(3)
C6 C7 C7A C3A -0.2(3)
C6 C7 C7A C1 -177.50(19)
C4 C3A C7A C7 0.2(3)
C3 C3A C7A C7 -177.24(17)
C4 C3A C7A C1 177.97(17)
C3 C3A C7A C1 0.5(2)
C2 C1 C7A C7 176.41(19)
C2 C1 C7A C3A -1.1(2)
C14 Ru C10 C11 115.42(16)
C13 Ru C10 C11 78.36(12)
N Ru C10 C11 13.7(3)
C12 Ru C10 C11 35.75(11)
P Ru C10 C11 -171.37(9)
C13 Ru C10 C14 -37.06(11)
N Ru C10 C14 -101.8(2)
C11 Ru C10 C14 -115.42(16)
C12 Ru C10 C14 -79.67(12)
P Ru C10 C14 73.21(11)
C14 Ru C10 C15 -122.7(2)
C13 Ru C10 C15 -159.7(2)
N Ru C10 C15 135.6(2)
C11 Ru C10 C15 121.9(2)
C12 Ru C10 C15 157.7(2)
P Ru C10 C15 -49.4(2)
C14 C10 C11 C12 1.9(2)
C15 C10 C11 C12 170.61(18)
Ru C10 C11 C12 -61.17(14)
C14 C10 C11 C16 -172.51(18)
C15 C10 C11 C16 -3.8(3)
Ru C10 C11 C16 124.46(19)
C14 C10 C11 Ru 63.03(12)
C15 C10 C11 Ru -128.22(19)
C10 Ru C11 C12 119.40(16)
C14 Ru C11 C12 80.31(12)
C13 Ru C11 C12 37.37(11)
N Ru C11 C12 -55.92(13)
P Ru C11 C12 136.23(11)
C14 Ru C11 C10 -39.09(10)
C13 Ru C11 C10 -82.04(12)
N Ru C11 C10 -175.32(10)
C12 Ru C11 C10 -119.40(16)
P Ru C11 C10 16.83(17)
C10 Ru C11 C16 -120.5(3)
C14 Ru C11 C16 -159.6(2)
C13 Ru C11 C16 157.5(2)
N Ru C11 C16 64.2(2)
C12 Ru C11 C16 120.1(3)
P Ru C11 C16 -103.6(2)
C10 C11 C12 C13 -0.4(2)
C16 C11 C12 C13 174.06(18)
Ru C11 C12 C13 -59.99(13)
C10 C11 C12 C17 -172.88(18)
C16 C11 C12 C17 1.6(3)
Ru C11 C12 C17 127.5(2)
C10 C11 C12 Ru 59.57(13)
C16 C11 C12 Ru -125.94(19)
C10 Ru C12 C11 -36.92(11)
C14 Ru C12 C11 -80.30(12)
C13 Ru C12 C11 -118.67(17)
N Ru C12 C11 136.93(11)
P Ru C12 C11 -128.14(13)
C10 Ru C12 C13 81.75(12)
C14 Ru C12 C13 38.37(11)
N Ru C12 C13 -104.40(11)
C11 Ru C12 C13 118.67(17)
P Ru C12 C13 -9.5(2)
C10 Ru C12 C17 -157.2(2)
C14 Ru C12 C17 159.4(2)
C13 Ru C12 C17 121.0(3)
N Ru C12 C17 16.6(2)
C11 Ru C12 C17 -120.3(2)
P Ru C12 C17 111.5(2)
C11 C12 C13 C14 -1.2(2)
C17 C12 C13 C14 171.12(19)
Ru C12 C13 C14 -62.30(12)
C11 C12 C13 C18 -170.06(18)
C17 C12 C13 C18 2.2(3)
Ru C12 C13 C18 128.84(19)
C11 C12 C13 Ru 61.10(13)
C17 C12 C13 Ru -126.6(2)
C10 Ru C13 C14 37.47(11)
N Ru C13 C14 -157.92(10)
C11 Ru C13 C14 80.05(12)
C12 Ru C13 C14 116.17(16)
P Ru C13 C14 -68.25(11)
C10 Ru C13 C12 -78.70(12)
C14 Ru C13 C12 -116.17(16)
N Ru C13 C12 85.91(12)
C11 Ru C13 C12 -36.12(12)
P Ru C13 C12 175.58(10)
C10 Ru C13 C18 160.3(2)
C14 Ru C13 C18 122.9(2)
N Ru C13 C18 -35.0(2)
C11 Ru C13 C18 -157.1(2)
C12 Ru C13 C18 -121.0(2)
P Ru C13 C18 54.6(2)
C12 C13 C14 C10 2.3(2)
C18 C13 C14 C10 170.84(19)
Ru C13 C14 C10 -61.19(12)
C12 C13 C14 C19 -167.80(18)
C18 C13 C14 C19 0.7(3)
Ru C13 C14 C19 128.66(19)
C12 C13 C14 Ru 63.54(13)
C18 C13 C14 Ru -128.0(2)
C11 C10 C14 C13 -2.6(2)
C15 C10 C14 C13 -171.10(18)
Ru C10 C14 C13 61.67(13)
C11 C10 C14 C19 167.72(18)
C15 C10 C14 C19 -0.8(3)
Ru C10 C14 C19 -128.01(18)
C11 C10 C14 Ru -64.26(12)
C15 C10 C14 Ru 127.2(2)
C10 Ru C14 C13 -118.33(16)
N Ru C14 C13 35.39(16)
C11 Ru C14 C13 -79.76(12)
C12 Ru C14 C13 -38.33(11)
P Ru C14 C13 123.53(10)
C13 Ru C14 C10 118.33(16)
N Ru C14 C10 153.72(11)
C11 Ru C14 C10 38.56(12)
C12 Ru C14 C10 80.00(12)
P Ru C14 C10 -118.14(11)
C10 Ru C14 C19 119.6(2)
C13 Ru C14 C19 -122.1(2)
N Ru C14 C19 -86.7(2)
C11 Ru C14 C19 158.2(2)
C12 Ru C14 C19 -160.4(2)
P Ru C14 C19 1.46(19)
C3 P C21 C22 -59.33(16)
C24 P C21 C22 -166.64(15)
Ru P C21 C22 56.11(17)
C3 P C21 C23 176.75(16)
C24 P C21 C23 69.44(17)
Ru P C21 C23 -67.80(18)
C3 P C24 C26 57.87(18)
C21 P C24 C26 165.43(16)
Ru P C24 C26 -54.78(17)
C3 P C24 C25 -67.8(2)
C21 P C24 C25 39.7(2)
Ru P C24 C25 179.53(16)
C2 N C27 B 71.03(18)
C28 N C27 B -169.19(16)
Ru N C27 B -46.73(15)
C36 C31 C32 C33 -5.1(3)
B C31 C32 C33 176.98(17)
C36 C31 C32 C37 172.48(18)
B C31 C32 C37 -5.5(3)
C31 C32 C33 C34 1.6(3)
C37 C32 C33 C34 -176.05(19)
C32 C33 C34 C35 2.3(3)
C32 C33 C34 C38 -178.7(2)
C33 C34 C35 C36 -2.5(3)
C38 C34 C35 C36 178.4(2)
C34 C35 C36 C31 -1.1(3)
C34 C35 C36 C39 175.5(2)
C32 C31 C36 C35 4.8(3)
B C31 C36 C35 -177.28(18)
C32 C31 C36 C39 -171.6(2)
B C31 C36 C39 6.3(3)
N C27 B C31 157.63(15)
C32 C31 B C27 -158.99(17)
C36 C31 B C27 23.2(3)
